data_7152808
loop_
_publ_author_name
'Mancebo-Aracil, Juan'
'N\'ajera, Carmen'
'Sansano, Jos\'e M'

_publ_section_title
;
 Microwave-assisted multicomponent diastereoselective 1,3-dipolar
 cycloaddition of ethyl glyoxylate derived azomethine ylides.
;
_journal_issue 4
_journal_name_full 'Organic &amp; biomolecular chemistry'
_journal_page_first 662
_journal_page_last 675
_journal_paper_doi 10.1039/c2ob27072b
_journal_volume 11
_journal_year 2013
_chemical_formula_moiety 'C18 H20 N2 O6'
_chemical_formula_sum 'C18 H20 N2 O6'
_chemical_formula_weight 360.36
_chemical_name_systematic
;
?
;
_space_group_IT_number 14
_symmetry_cell_setting monoclinic
_symmetry_space_group_name_Hall '-P 2yn'
_symmetry_space_group_name_H-M 'P 1 21/n 1'
_atom_sites_solution_hydrogens mixed
_atom_sites_solution_primary direct
_atom_sites_solution_secondary difmap
_audit_creation_method SHELXL-97
_cell_angle_alpha 90.00
_cell_angle_beta 97.640(7)
_cell_angle_gamma 90.00
_cell_formula_units_Z 4
_cell_length_a 6.7348(18)
_cell_length_b 28.345(7)
_cell_length_c 9.559(3)
_cell_measurement_reflns_used 728
_cell_measurement_temperature 298(1)
_cell_measurement_theta_max 23.65
_cell_measurement_theta_min 2.55
_cell_volume 1808.6(9)
_computing_cell_refinement 'Bruker SMART V5.625'
_computing_data_collection 'Bruker SMART V5.625'
_computing_data_reduction 'Bruker SAINT V6.28A'
_computing_molecular_graphics 'SHELXTL Rel. 6.12/V (Siemens, 1996)'
_computing_publication_material 'SHELX-97 (Sheldrick, 1997)'
_computing_structure_refinement 'SHELXL-97 (Sheldrick, 1997)'
_computing_structure_solution 'SHELXS-97 (Sheldrick, 1990)'
_diffrn_ambient_temperature 298(1)
_diffrn_measured_fraction_theta_full 0.990
_diffrn_measured_fraction_theta_max 0.990
_diffrn_measurement_device_type 'CCD area detector'
_diffrn_measurement_method 'phi and omega scans'
_diffrn_radiation_monochromator graphite
_diffrn_radiation_source 'fine-focus sealed tube'
_diffrn_radiation_type MoK\a
_diffrn_radiation_wavelength 0.71073
_diffrn_reflns_av_R_equivalents 0.1187
_diffrn_reflns_av_sigmaI/netI 0.1116
_diffrn_reflns_limit_h_max 8
_diffrn_reflns_limit_h_min -8
_diffrn_reflns_limit_k_max 33
_diffrn_reflns_limit_k_min -33
_diffrn_reflns_limit_l_max 11
_diffrn_reflns_limit_l_min -11
_diffrn_reflns_number 14806
_diffrn_reflns_theta_full 25.05
_diffrn_reflns_theta_max 25.05
_diffrn_reflns_theta_min 2.27
_exptl_absorpt_coefficient_mu 0.100
_exptl_absorpt_correction_T_max 0.998
_exptl_absorpt_correction_T_min 0.8163
_exptl_absorpt_correction_type multi-scan
_exptl_absorpt_process_details 'Bruker/Siemens SADABS V2.03'
_exptl_crystal_colour colorless
_exptl_crystal_density_diffrn 1.323
_exptl_crystal_density_method 'not measured'
_exptl_crystal_description plate
_exptl_crystal_F_000 760
_exptl_crystal_size_max 0.47
_exptl_crystal_size_mid 0.24
_exptl_crystal_size_min 0.02
_refine_diff_density_max 0.471
_refine_diff_density_min -0.289
_refine_diff_density_rms 0.058
_refine_ls_extinction_coef 0.021(4)
_refine_ls_extinction_expression Fc^*^=kFc[1+0.001xFc^2^\l^3^/sin(2\q)]^-1/4^
_refine_ls_extinction_method SHELXL
_refine_ls_goodness_of_fit_ref 1.080
_refine_ls_hydrogen_treatment mixed
_refine_ls_matrix_type full
_refine_ls_number_parameters 241
_refine_ls_number_reflns 3163
_refine_ls_number_restraints 1
_refine_ls_restrained_S_all 1.106
_refine_ls_R_factor_all 0.2010
_refine_ls_R_factor_gt 0.0807
_refine_ls_shift/su_max 0.005
_refine_ls_shift/su_mean 0.000
_refine_ls_structure_factor_coef Fsqd
_refine_ls_weighting_details 'calc w=1/[\s^2^(Fo^2^)+(0.0815P)^2^] where P=(Fo^2^+2Fc^2^)/3'
_refine_ls_weighting_scheme calc
_refine_ls_wR_factor_gt 0.1768
_refine_ls_wR_factor_ref 0.2188
_reflns_number_gt 1241
_reflns_number_total 3163
_reflns_threshold_expression I>2\s(I)
_cod_data_source_file c2ob27072b.txt
_cod_data_source_block p21n
_cod_original_cell_volume 1808.6(8)
_cod_original_sg_symbol_H-M 'P 21/n'
_cod_database_code 7152808

loop_
_symmetry_equiv_pos_as_xyz
'x, y, z'
'-x+1/2, y+1/2, -z+1/2'
'-x, -y, -z'
'x-1/2, -y-1/2, z-1/2'

loop_
_atom_site_label
_atom_site_type_symbol
_atom_site_fract_x
_atom_site_fract_y
_atom_site_fract_z
_atom_site_U_iso_or_equiv
_atom_site_adp_type
_atom_site_occupancy
_atom_site_symmetry_multiplicity
_atom_site_calc_flag
_atom_site_refinement_flags
N1 N 0.5393(7) 0.05780(17) 0.4305(5) 0.0737(14) Uani 1 1 d .
H1 H 0.624(7) 0.0859(18) 0.430(5) 0.088 Uiso 1 1 d .
C1 C 0.5762(8) 0.0700(2) 0.0869(6) 0.0670(15) Uani 1 1 d .
O1 O 0.6897(7) 0.05085(13) 0.0171(5) 0.1048(16) Uani 1 1 d .
C2 C 0.4376(7) 0.04704(17) 0.1778(5) 0.0619(14) Uani 1 1 d .
H2 H 0.3480 0.0244 0.1238 0.074 Uiso 1 1 calc R
C3 C 0.5491(7) 0.02430(19) 0.3156(6) 0.0701(15) Uani 1 1 d .
H3 H 0.4777 -0.0045 0.3361 0.084 Uiso 1 1 calc R
C4 C 0.7650(10) 0.0119(2) 0.3066(7) 0.090(2) Uani 1 1 d .
O2 O 0.8990(7) 0.03809(17) 0.3329(6) 0.1250(18) Uani 1 1 d .
O3 O 0.7762(6) -0.03114(16) 0.2543(5) 0.1132(17) Uani 1 1 d .
C5 C 0.9824(11) -0.0421(3) 0.2293(11) 0.172(4) Uani 1 1 d D
H5A H 1.0097 -0.0278 0.1417 0.206 Uiso 1 1 calc R
H5B H 1.0773 -0.0296 0.3056 0.206 Uiso 1 1 calc R
C6 C 1.0029(14) -0.0925(3) 0.2218(11) 0.239(6) Uani 1 1 d D
H6A H 0.9666 -0.1065 0.3062 0.359 Uiso 1 1 calc R
H6B H 1.1393 -0.1003 0.2128 0.359 Uiso 1 1 calc R
H6C H 0.9165 -0.1042 0.1414 0.359 Uiso 1 1 calc R
C7 C 0.3479(8) 0.08202(19) 0.3945(5) 0.0661(15) Uani 1 1 d .
H7 H 0.2418 0.0611 0.4190 0.079 Uiso 1 1 calc R
C8 C 0.3398(11) 0.1267(2) 0.4762(6) 0.0723(16) Uani 1 1 d .
O4 O 0.4801(7) 0.14543(15) 0.5417(5) 0.1050(16) Uani 1 1 d .
O5 O 0.1542(6) 0.14332(13) 0.4645(4) 0.0794(12) Uani 1 1 d .
C9 C 0.1282(11) 0.1887(2) 0.5324(7) 0.093(2) Uani 1 1 d .
H9A H 0.2287 0.2108 0.5095 0.111 Uiso 1 1 calc R
H9B H 0.1438 0.1847 0.6341 0.111 Uiso 1 1 calc R
C10 C -0.0738(12) 0.2068(2) 0.4818(7) 0.118(3) Uani 1 1 d .
H10A H -0.0829 0.2141 0.3831 0.177 Uiso 1 1 calc R
H10B H -0.0981 0.2348 0.5334 0.177 Uiso 1 1 calc R
H10C H -0.1719 0.1833 0.4960 0.177 Uiso 1 1 calc R
C11 C 0.3197(7) 0.08803(17) 0.2331(5) 0.0585(14) Uani 1 1 d .
H11 H 0.1776 0.0866 0.1943 0.070 Uiso 1 1 calc R
C12 C 0.4163(8) 0.1314(2) 0.1840(5) 0.0589(14) Uani 1 1 d .
O6 O 0.3835(5) 0.17215(13) 0.2121(4) 0.0764(12) Uani 1 1 d .
N2 N 0.5580(6) 0.11850(14) 0.0973(4) 0.0575(11) Uani 1 1 d .
C13 C 0.6720(8) 0.15110(17) 0.0251(6) 0.0583(14) Uani 1 1 d .
C14 C 0.8527(9) 0.16684(19) 0.0892(6) 0.0732(16) Uani 1 1 d .
H14 H 0.9037 0.1565 0.1791 0.088 Uiso 1 1 calc R
C15 C 0.9600(9) 0.1989(2) 0.0168(7) 0.0808(17) Uani 1 1 d .
H15 H 1.0838 0.2099 0.0589 0.097 Uiso 1 1 calc R
C16 C 0.8847(11) 0.21423(19) -0.1147(7) 0.0801(18) Uani 1 1 d .
H16 H 0.9558 0.2358 -0.1619 0.096 Uiso 1 1 calc R
C17 C 0.7055(11) 0.1978(2) -0.1758(6) 0.0868(19) Uani 1 1 d .
H17 H 0.6547 0.2079 -0.2661 0.104 Uiso 1 1 calc R
C18 C 0.5970(9) 0.16639(19) -0.1067(6) 0.0727(16) Uani 1 1 d .
H18 H 0.4732 0.1556 -0.1496 0.087 Uiso 1 1 calc R

loop_
_atom_site_aniso_label
_atom_site_aniso_U_11
_atom_site_aniso_U_22
_atom_site_aniso_U_33
_atom_site_aniso_U_23
_atom_site_aniso_U_13
_atom_site_aniso_U_12
N1 0.064(3) 0.074(3) 0.082(3) 0.012(3) 0.007(3) -0.007(3)
C1 0.062(4) 0.069(4) 0.075(4) -0.003(3) 0.029(3) -0.001(3)
O1 0.118(4) 0.077(3) 0.138(4) -0.015(2) 0.085(3) 0.002(2)
C2 0.051(3) 0.061(3) 0.075(4) -0.010(3) 0.018(3) -0.003(3)
C3 0.044(3) 0.063(4) 0.105(5) 0.010(3) 0.020(3) -0.002(3)
C4 0.060(5) 0.063(4) 0.147(6) 0.022(4) 0.023(4) -0.005(4)
O2 0.055(3) 0.116(4) 0.206(5) 0.000(3) 0.024(3) -0.015(3)
O3 0.062(3) 0.083(3) 0.205(5) 0.016(3) 0.052(3) 0.010(2)
C5 0.089(6) 0.125(7) 0.325(14) 0.010(7) 0.115(7) 0.022(5)
C6 0.243(12) 0.176(10) 0.349(16) 0.076(10) 0.227(12) 0.095(9)
C7 0.058(4) 0.072(4) 0.072(4) 0.001(3) 0.020(3) -0.008(3)
C8 0.076(5) 0.085(4) 0.059(4) -0.006(3) 0.020(4) -0.016(4)
O4 0.098(4) 0.124(4) 0.090(3) -0.033(3) 0.001(3) -0.025(3)
O5 0.079(3) 0.075(3) 0.092(3) -0.022(2) 0.041(2) -0.014(2)
C9 0.116(6) 0.078(4) 0.091(5) -0.019(4) 0.042(4) -0.012(4)
C10 0.129(7) 0.108(6) 0.126(6) -0.026(4) 0.053(5) 0.005(5)
C11 0.045(3) 0.063(3) 0.069(4) -0.009(3) 0.013(3) -0.003(3)
C12 0.058(3) 0.060(4) 0.059(3) 0.002(3) 0.008(3) 0.007(3)
O6 0.090(3) 0.063(2) 0.083(3) -0.001(2) 0.036(2) 0.009(2)
N2 0.062(3) 0.057(3) 0.057(3) 0.001(2) 0.021(2) 0.002(2)
C13 0.061(4) 0.054(3) 0.061(4) -0.001(3) 0.013(3) 0.002(3)
C14 0.078(5) 0.073(4) 0.070(4) 0.001(3) 0.014(4) 0.005(3)
C15 0.064(4) 0.082(4) 0.096(5) -0.003(4) 0.012(4) -0.008(3)
C16 0.095(5) 0.072(4) 0.081(5) 0.000(3) 0.039(4) 0.000(4)
C17 0.102(5) 0.099(5) 0.060(4) 0.001(3) 0.012(4) -0.007(4)
C18 0.073(4) 0.083(4) 0.060(4) -0.001(3) 0.001(3) -0.015(3)

loop_
_atom_type_symbol
_atom_type_description
_atom_type_scat_dispersion_real
_atom_type_scat_dispersion_imag
_atom_type_scat_source
C C 0.0033 0.0016 'International Tables Vol C Tables 4.2.6.8 and 6.1.1.4'
H H 0.0000 0.0000 'International Tables Vol C Tables 4.2.6.8 and 6.1.1.4'
N N 0.0061 0.0033 'International Tables Vol C Tables 4.2.6.8 and 6.1.1.4'
O O 0.0106 0.0060 'International Tables Vol C Tables 4.2.6.8 and 6.1.1.4'

loop_
_geom_angle_atom_site_label_1
_geom_angle_atom_site_label_2
_geom_angle_atom_site_label_3
_geom_angle
C3 N1 C7 104.8(4)
C3 N1 H1 116(3)
C7 N1 H1 97(3)
O1 C1 N2 123.6(5)
O1 C1 C2 127.7(5)
N2 C1 C2 108.6(4)
C1 C2 C11 105.1(4)
C1 C2 C3 113.5(4)
C11 C2 C3 103.5(4)
C1 C2 H2 111.4
C11 C2 H2 111.4
C3 C2 H2 111.4
N1 C3 C4 109.5(5)
N1 C3 C2 107.5(4)
C4 C3 C2 114.0(5)
N1 C3 H3 108.6
C4 C3 H3 108.6
C2 C3 H3 108.6
O2 C4 O3 125.8(6)
O2 C4 C3 124.1(6)
O3 C4 C3 109.9(6)
C4 O3 C5 110.9(5)
C6 C5 O3 108.4(6)
C6 C5 H5A 110.0
O3 C5 H5A 110.0
C6 C5 H5B 110.0
O3 C5 H5B 110.0
H5A C5 H5B 108.4
C5 C6 H6A 109.5
C5 C6 H6B 109.5
H6A C6 H6B 109.5
C5 C6 H6C 109.5
H6A C6 H6C 109.5
H6B C6 H6C 109.5
N1 C7 C8 111.6(5)
N1 C7 C11 106.0(4)
C8 C7 C11 115.0(4)
N1 C7 H7 108.0
C8 C7 H7 108.0
C11 C7 H7 108.0
O4 C8 O5 124.1(6)
O4 C8 C7 125.0(6)
O5 C8 C7 110.9(5)
C8 O5 C9 116.3(5)
O5 C9 C10 108.7(5)
O5 C9 H9A 109.9
C10 C9 H9A 109.9
O5 C9 H9B 109.9
C10 C9 H9B 109.9
H9A C9 H9B 108.3
C9 C10 H10A 109.5
C9 C10 H10B 109.5
H10A C10 H10B 109.5
C9 C10 H10C 109.5
H10A C10 H10C 109.5
H10B C10 H10C 109.5
C12 C11 C7 113.9(4)
C12 C11 C2 104.3(4)
C7 C11 C2 105.1(4)
C12 C11 H11 111.1
C7 C11 H11 111.1
C2 C11 H11 111.1
O6 C12 N2 122.8(5)
O6 C12 C11 127.8(5)
N2 C12 C11 109.3(4)
C1 N2 C12 112.2(4)
C1 N2 C13 123.1(4)
C12 N2 C13 124.7(4)
C14 C13 C18 120.6(5)
C14 C13 N2 119.8(5)
C18 C13 N2 119.5(5)
C13 C14 C15 118.6(6)
C13 C14 H14 120.7
C15 C14 H14 120.7
C16 C15 C14 120.6(6)
C16 C15 H15 119.7
C14 C15 H15 119.7
C17 C16 C15 119.4(6)
C17 C16 H16 120.3
C15 C16 H16 120.3
C16 C17 C18 121.1(6)
C16 C17 H17 119.5
C18 C17 H17 119.5
C13 C18 C17 119.6(5)
C13 C18 H18 120.2
C17 C18 H18 120.2

loop_
_geom_bond_atom_site_label_1
_geom_bond_atom_site_label_2
_geom_bond_distance
N1 C3 1.460(6)
N1 C7 1.461(6)
N1 H1 0.98(5)
C1 O1 1.208(5)
C1 N2 1.386(6)
C1 C2 1.504(7)
C2 C11 1.541(6)
C2 C3 1.566(7)
C2 H2 0.9800
C3 C4 1.510(7)
C3 H3 0.9800
C4 O2 1.170(6)
C4 O3 1.323(7)
O3 C5 1.473(7)
C5 C6 1.437(5)
C5 H5A 0.9700
C5 H5B 0.9700
C6 H6A 0.9600
C6 H6B 0.9600
C6 H6C 0.9600
C7 C8 1.493(7)
C7 C11 1.538(6)
C7 H7 0.9800
C8 O4 1.187(6)
C8 O5 1.327(6)
O5 C9 1.461(6)
C9 C10 1.475(8)
C9 H9A 0.9700
C9 H9B 0.9700
C10 H10A 0.9600
C10 H10B 0.9600
C10 H10C 0.9600
C11 C12 1.497(6)
C11 H11 0.9800
C12 O6 1.212(5)
C12 N2 1.393(6)
N2 C13 1.435(6)
C13 C14 1.363(7)
C13 C18 1.364(7)
C14 C15 1.400(7)
C14 H14 0.9300
C15 C16 1.362(7)
C15 H15 0.9300
C16 C17 1.352(8)
C16 H16 0.9300
C17 C18 1.375(7)
C17 H17 0.9300
C18 H18 0.9300
